data_4319268
loop_
_publ_author_name
'Gregory S. Hair'
'Richard A. Jones'
'Alan H. Cowley'
'Vincent Lynch'

_publ_section_title
;
 Group 4 Zwitterionic Metallocenes Based upon the Bridged
 Amido-Cyclopentadienyl Ligand and Coordinated Dienes
;
_journal_name_full 'Inorganic Chemistry'
_journal_page_first 1014
_journal_page_last 1019
_journal_paper_doi 10.1021/ic000293x
_journal_volume 40
_journal_year 2001
_chemical_formula_sum 'C38 H35 Al F15 N Si Ti'
_chemical_formula_weight 893.64
_chemical_name_systematic
; 
 ? 
;
_space_group_IT_number 61
_symmetry_cell_setting orthorhombic
_symmetry_space_group_name_Hall '-P 2ac 2ab'
_symmetry_space_group_name_H-M 'P b c a'
_atom_sites_solution_hydrogens geom
_atom_sites_solution_primary direct
_atom_sites_solution_secondary difmap
_audit_creation_method SHELXL
_cell_angle_alpha 90.00
_cell_angle_beta 90.00
_cell_angle_gamma 90.00
_cell_formula_units_Z 8
_cell_length_a 12.090(2)
_cell_length_b 17.785(3)
_cell_length_c 36.379(13)
_cell_measurement_reflns_used 71
_cell_measurement_temperature 293(2)
_cell_measurement_theta_max 12.49
_cell_measurement_theta_min 2.11
_cell_volume 7822(3)
_computing_cell_refinement 'Siemens XSCANS'
_computing_data_collection 'Siemens XSCANS'
_computing_data_reduction 'Siemens SHELXTL'
_computing_molecular_graphics 'Siemens SHELXTL'
_computing_publication_material 'Siemens SHELXTL'
_computing_structure_refinement 'SHELXL-93 (Sheldrick, 1993)'
_computing_structure_solution 'SHELXS-86 (Sheldrick, 1990)'
_diffrn_ambient_temperature 173(2)
_diffrn_measurement_device 'Siemens P4'
_diffrn_measurement_method '\w scans'
_diffrn_radiation_monochromator graphite
_diffrn_radiation_source 'fine-focus sealed tube'
_diffrn_radiation_type MoK\a
_diffrn_radiation_wavelength 0.71073
_diffrn_reflns_av_R_equivalents 0.0351
_diffrn_reflns_av_sigmaI/netI 0.0634
_diffrn_reflns_limit_h_max 17
_diffrn_reflns_limit_h_min -1
_diffrn_reflns_limit_k_max 25
_diffrn_reflns_limit_k_min -1
_diffrn_reflns_limit_l_max 51
_diffrn_reflns_limit_l_min -1
_diffrn_reflns_number 13195
_diffrn_reflns_theta_max 29.99
_diffrn_reflns_theta_min 1.12
_diffrn_standards_decay_% 4.49
_diffrn_standards_interval_count 97
_diffrn_standards_number 3
_exptl_absorpt_coefficient_mu 0.373
_exptl_absorpt_correction_type none
_exptl_crystal_colour 'deep red'
_exptl_crystal_density_diffrn 1.518
_exptl_crystal_description block
_exptl_crystal_F_000 3632
_exptl_crystal_size_max 0.6
_exptl_crystal_size_mid 0.5
_exptl_crystal_size_min 0.4
_refine_diff_density_max 0.740
_refine_diff_density_min -0.512
_refine_diff_density_rms 0.081
_refine_ls_extinction_coef 0.00133(14)
_refine_ls_extinction_expression Fc^*^=kFc[1+0.001xFc^2^\l^3^/sin(2\q)]^-1/4^
_refine_ls_extinction_method SHELXL
_refine_ls_goodness_of_fit_all 1.117
_refine_ls_goodness_of_fit_obs 1.234
_refine_ls_matrix_type full
_refine_ls_number_parameters 631
_refine_ls_number_reflns 11202
_refine_ls_number_restraints 0
_refine_ls_restrained_S_all 1.147
_refine_ls_restrained_S_obs 1.234
_refine_ls_R_factor_all 0.1252
_refine_ls_R_factor_obs 0.0708
_refine_ls_shift/esd_max 0.001
_refine_ls_shift/esd_mean 0.000
_refine_ls_structure_factor_coef Fsqd
_refine_ls_weighting_details 'w=1/[\s^2^(Fo^2^)+(0.0539P)^2^+12.8459P] where P=(Fo^2^+2Fc^2^)/3'
_refine_ls_weighting_scheme calc
_refine_ls_wR_factor_all 0.1818
_refine_ls_wR_factor_obs 0.1511
_reflns_number_observed 6862
_reflns_number_total 11207
_reflns_observed_criterion >2sigma(I)
_cod_data_source_file ic000293x_3.cif
_cod_data_source_block 3
_cod_depositor_comments
;
The following automatic conversions were performed:

'_symmetry_cell_setting' value 'Orthorhombic' changed to
'orthorhombic' according to the built-in table from CIF Core
dictionary named 'cif_core.dic' version 2.4.1 from 2010-06-29.

Automatic conversion script
Id: cif_fix_values 1646 2011-03-28 12:23:43Z adriana 

The following automatic conversions were performed:

'_refine_ls_weighting_scheme' value 'calc
w=1/[\s^2^(Fo^2^)+(0.0539P)^2^+12.8459P] where P=(Fo^2^+2Fc^2^)/3'
was changed to 'calc'. New tag '_refine_ls_weighting_details' was
created. The value of the new tag was set to
'w=1/[\s^2^(Fo^2^)+(0.0539P)^2^+12.8459P] where P=(Fo^2^+2Fc^2^)/3'.

Automatic conversion script
Id: cif_fix_values 3143 2015-03-26 13:38:13Z robertas 
;
_cod_original_cell_volume 7822.2(34)
_cod_database_code 4319268

loop_
_symmetry_equiv_pos_as_xyz
'x, y, z'
'-x+1/2, -y, z+1/2'
'x+1/2, -y+1/2, -z'
'-x, y+1/2, -z+1/2'
'-x, -y, -z'
'x-1/2, y, -z-1/2'
'-x-1/2, y-1/2, z'
'x, -y-1/2, z-1/2'

loop_
_atom_site_aniso_label
_atom_site_aniso_U_11
_atom_site_aniso_U_22
_atom_site_aniso_U_33
_atom_site_aniso_U_23
_atom_site_aniso_U_13
_atom_site_aniso_U_12
Ti1 0.0164(2) 0.0239(3) 0.0296(3) -0.0014(2) 0.0010(2) 0.0001(2)
Al1 0.0193(4) 0.0225(5) 0.0310(5) 0.0001(4) -0.0001(4) -0.0005(4)
Si1 0.0338(5) 0.0492(7) 0.0318(5) -0.0012(5) -0.0068(4) 0.0144(5)
N1 0.0236(13) 0.0226(13) 0.0294(14) 0.0000(11) 0.0007(11) 0.0008(11)
F34 0.057(2) 0.0427(13) 0.0366(12) 0.0027(10) 0.0022(11) 0.0037(12)
F30 0.0538(14) 0.0381(12) 0.0397(13) -0.0029(10) 0.0070(11) 0.0016(11)
F27 0.0471(15) 0.060(2) 0.069(2) -0.0134(14) -0.0310(13) -0.0011(13)
F26 0.070(2) 0.0488(15) 0.0516(15) -0.0217(12) -0.0041(14) -0.0141(14)
F28 0.0338(12) 0.0375(12) 0.0610(15) -0.0095(11) -0.0127(11) 0.0118(10)
F24 0.0348(12) 0.0355(12) 0.070(2) -0.0045(12) -0.0133(12) 0.0087(10)
F25 0.057(2) 0.0284(12) 0.071(2) -0.0123(12) 0.0078(13) 0.0096(11)
F18 0.0277(11) 0.0551(15) 0.0508(14) 0.0124(12) -0.0038(10) 0.0029(10)
F19 0.078(2) 0.053(2) 0.0415(14) 0.0148(12) -0.0085(13) 0.0026(14)
F22 0.0225(11) 0.0553(15) 0.073(2) 0.0072(13) -0.0029(11) 0.0037(10)
F33 0.088(2) 0.0442(15) 0.067(2) 0.0183(14) -0.013(2) 0.0100(15)
F21 0.0345(13) 0.057(2) 0.097(2) -0.001(2) 0.0312(14) -0.0126(12)
F31 0.079(2) 0.0423(14) 0.079(2) -0.0227(14) 0.017(2) 0.0122(14)
F20 0.088(2) 0.058(2) 0.056(2) 0.0122(14) 0.029(2) -0.021(2)
F32 0.101(3) 0.0305(13) 0.113(3) 0.001(2) -0.009(2) 0.028(2)
C24 0.026(2) 0.030(2) 0.034(2) 0.0009(14) -0.0022(15) -0.0004(14)
C22 0.028(2) 0.029(2) 0.047(2) -0.002(2) 0.004(2) -0.0006(15)
C1 0.0204(14) 0.030(2) 0.034(2) -0.003(2) 0.0013(14) -0.0023(14)
C2 0.0181(15) 0.033(2) 0.036(2) -0.006(2) 0.0017(14) -0.0026(13)
C17 0.023(2) 0.022(2) 0.034(2) -0.0027(14) 0.0019(13) -0.0018(13)
C23 0.024(2) 0.024(2) 0.035(2) 0.0011(14) 0.0002(14) -0.0047(13)
C6 0.0194(15) 0.037(2) 0.036(2) 0.002(2) -0.0019(14) 0.0091(14)
C3 0.0185(14) 0.035(2) 0.034(2) 0.0006(15) -0.0019(13) 0.0012(14)
C25 0.039(2) 0.024(2) 0.044(2) -0.003(2) 0.009(2) 0.000(2)
C7 0.0179(15) 0.043(2) 0.040(2) 0.000(2) 0.0003(14) 0.005(2)
C30 0.027(2) 0.030(2) 0.044(2) -0.006(2) -0.002(2) -0.0031(15)
C26 0.047(2) 0.031(2) 0.036(2) -0.007(2) 0.002(2) -0.013(2)
C31 0.037(2) 0.031(2) 0.065(3) -0.013(2) -0.002(2) 0.003(2)
C33 0.047(2) 0.031(2) 0.053(3) 0.012(2) -0.008(2) 0.000(2)
C4 0.036(2) 0.029(2) 0.038(2) 0.005(2) -0.003(2) -0.002(2)
C19 0.057(3) 0.031(2) 0.030(2) 0.003(2) 0.003(2) 0.002(2)
C29 0.0189(14) 0.023(2) 0.041(2) -0.0010(14) -0.0010(14) 0.0024(13)
C28 0.029(2) 0.030(2) 0.039(2) -0.002(2) -0.003(2) 0.0011(15)
C32 0.049(3) 0.024(2) 0.075(3) 0.001(2) -0.012(2) 0.009(2)
C20 0.057(3) 0.029(2) 0.041(2) 0.000(2) 0.017(2) -0.011(2)
C11 0.031(2) 0.032(2) 0.039(2) -0.008(2) 0.000(2) 0.008(2)
C34 0.030(2) 0.032(2) 0.041(2) 0.002(2) -0.004(2) 0.001(2)
C14 0.052(3) 0.029(2) 0.050(3) -0.006(2) -0.005(2) 0.003(2)
C18 0.029(2) 0.027(2) 0.040(2) -0.0018(15) 0.001(2) -0.0005(15)
C27 0.037(2) 0.041(2) 0.038(2) -0.003(2) -0.010(2) -0.005(2)
C13 0.051(3) 0.050(3) 0.035(2) -0.012(2) 0.004(2) 0.010(2)
C10 0.025(2) 0.029(2) 0.067(3) 0.001(2) 0.006(2) 0.0103(15)
C8 0.025(2) 0.073(3) 0.039(2) -0.014(2) 0.000(2) 0.015(2)
C5 0.044(2) 0.050(3) 0.036(2) 0.007(2) -0.001(2) -0.002(2)
C12 0.031(2) 0.060(3) 0.045(2) -0.018(2) 0.007(2) 0.007(2)
C21 0.030(2) 0.035(2) 0.060(3) -0.006(2) 0.019(2) -0.008(2)
C9 0.023(2) 0.044(2) 0.073(3) -0.026(2) -0.003(2) 0.012(2)
C71 0.030(2) 0.064(3) 0.070(4) 0.022(3) 0.000(2) -0.009(2)
C101 0.050(3) 0.042(3) 0.124(6) 0.030(4) 0.007(4) -0.001(3)
C81 0.047(3) 0.162(6) 0.035(2) -0.017(3) 0.002(2) 0.039(4)
C91 0.049(3) 0.066(4) 0.168(7) -0.072(4) -0.029(4) 0.019(3)
C15 0.136(7) 0.115(6) 0.040(3) 0.023(3) 0.017(4) 0.090(6)
C16 0.033(3) 0.111(6) 0.091(5) -0.056(5) -0.012(3) -0.003(3)

loop_
_atom_site_label
_atom_site_type_symbol
_atom_site_fract_x
_atom_site_fract_y
_atom_site_fract_z
_atom_site_U_iso_or_equiv
_atom_site_thermal_displace_type
_atom_site_occupancy
_atom_site_calc_flag
_atom_site_refinement_flags
_atom_site_disorder_group
Ti1 Ti 1.34107(5) 0.20840(3) 0.11894(2) 0.02329(14) Uani 1 d . .
Al1 Al 0.99423(8) 0.15097(5) 0.11685(3) 0.0243(2) Uani 1 d . .
Si1 Si 1.48160(9) 0.22664(7) 0.18198(3) 0.0383(3) Uani 1 d . .
N1 N 1.3509(2) 0.2568(2) 0.16737(8) 0.0252(6) Uani 1 d . .
F34 F 0.9665(2) 0.26294(13) 0.04956(6) 0.0455(6) Uani 1 d . .
F30 F 0.8985(2) 0.26369(13) 0.17760(6) 0.0439(6) Uani 1 d . .
F27 F 0.7192(2) 0.0535(2) 0.01014(8) 0.0589(7) Uani 1 d . .
F26 F 0.8355(2) -0.07465(14) -0.00093(7) 0.0568(7) Uani 1 d . .
F28 F 0.7865(2) 0.15480(13) 0.05988(7) 0.0441(6) Uani 1 d . .
F24 F 1.0929(2) 0.00057(13) 0.08811(7) 0.0466(6) Uani 1 d . .
F25 F 1.0242(2) -0.10004(13) 0.03783(7) 0.0519(7) Uani 1 d . .
F18 F 1.1234(2) 0.06880(14) 0.18672(7) 0.0445(6) Uani 1 d . .
F19 F 1.0363(2) -0.01233(15) 0.24191(7) 0.0576(7) Uani 1 d . .
F22 F 0.7636(2) 0.12383(14) 0.14440(7) 0.0502(6) Uani 1 d . .
F33 F 0.8866(3) 0.4037(2) 0.04512(8) 0.0663(8) Uani 1 d . .
F21 F 0.6777(2) 0.0468(2) 0.20121(9) 0.0631(8) Uani 1 d . .
F31 F 0.8218(3) 0.4034(2) 0.17280(8) 0.0668(8) Uani 1 d . .
F20 F 0.8150(3) -0.0231(2) 0.24995(8) 0.0673(8) Uani 1 d . .
F32 F 0.8146(3) 0.47517(15) 0.10678(10) 0.0816(10) Uani 1 d . .
C24 C 0.9993(3) 0.0160(2) 0.06904(10) 0.0300(7) Uani 1 d . .
C22 C 0.8343(3) 0.0905(2) 0.16810(11) 0.0345(8) Uani 1 d . .
C1 C 1.1623(3) 0.1626(2) 0.11670(10) 0.0279(7) Uani 1 d . .
C2 C 1.2015(3) 0.1810(2) 0.07923(10) 0.0290(7) Uani 1 d . .
C17 C 0.9464(3) 0.0983(2) 0.16242(10) 0.0263(7) Uani 1 d . .
C23 C 0.9442(3) 0.0831(2) 0.07597(10) 0.0279(7) Uani 1 d . .
C6 C 1.5053(3) 0.1704(2) 0.13943(10) 0.0308(7) Uani 1 d . .
C3 C 1.2406(3) 0.2493(2) 0.06604(10) 0.0290(7) Uani 1 d . .
C25 C 0.9651(3) -0.0366(2) 0.04391(11) 0.0355(8) Uani 1 d . .
C7 C 1.5283(3) 0.2038(2) 0.10426(10) 0.0338(8) Uani 1 d . .
C30 C 0.8971(3) 0.2954(2) 0.14379(11) 0.0337(8) Uani 1 d . .
C26 C 0.8703(3) -0.0234(2) 0.02416(11) 0.0383(9) Uani 1 d . .
C31 C 0.8566(3) 0.3688(2) 0.14196(13) 0.0447(10) Uani 1 d . .
C33 C 0.8904(4) 0.3685(2) 0.07796(12) 0.0435(10) Uani 1 d . .
C4 C 1.2722(3) 0.3082(2) 0.09009(11) 0.0341(8) Uani 1 d . .
C19 C 0.9694(4) 0.0211(2) 0.21746(10) 0.0392(9) Uani 1 d . .
C29 C 0.9348(3) 0.2563(2) 0.11352(10) 0.0276(7) Uani 1 d . .
C28 C 0.8495(3) 0.0923(2) 0.05531(10) 0.0328(8) Uani 1 d . .
C32 C 0.8538(4) 0.4044(2) 0.10907(14) 0.0493(11) Uani 1 d . .
C20 C 0.8568(4) 0.0158(2) 0.22158(11) 0.0422(10) Uani 1 d . .
C11 C 1.2866(3) 0.3139(2) 0.18952(11) 0.0341(8) Uani 1 d . .
C34 C 0.9305(3) 0.2955(2) 0.08091(11) 0.0342(8) Uani 1 d . .
C14 C 1.3198(4) 0.3924(2) 0.17650(14) 0.0439(10) Uani 1 d . .
C18 C 1.0107(3) 0.0627(2) 0.18885(10) 0.0321(8) Uani 1 d . .
C27 C 0.8121(3) 0.0412(2) 0.02971(11) 0.0385(9) Uani 1 d . .
C13 C 1.3133(4) 0.3077(3) 0.23057(12) 0.0453(10) Uani 1 d . .
C10 C 1.4460(3) 0.1026(2) 0.13159(13) 0.0403(9) Uani 1 d . .
C8 C 1.4829(3) 0.1593(3) 0.07668(11) 0.0459(11) Uani 1 d . .
C5 C 1.2639(4) 0.2569(3) 0.02569(12) 0.0434(10) Uani 1 d . .
C12 C 1.1621(4) 0.3029(3) 0.18567(13) 0.0455(10) Uani 1 d . .
C21 C 0.7880(3) 0.0508(2) 0.19701(13) 0.0418(10) Uani 1 d . .
C9 C 1.4320(3) 0.0969(2) 0.09305(14) 0.0467(11) Uani 1 d . .
C71 C 1.5942(4) 0.2740(3) 0.0979(2) 0.0547(13) Uani 1 d . .
C101 C 1.4078(5) 0.0467(3) 0.1602(3) 0.072(2) Uani 1 d . .
C81 C 1.5015(4) 0.1700(4) 0.03582(13) 0.081(2) Uani 1 d . .
H81A H 1.4613(4) 0.1323(4) 0.02248(13) 0.122 Uiso 1 calc R .
H81B H 1.5789(4) 0.1655(4) 0.03047(13) 0.122 Uiso 1 calc R .
H81C H 1.4760(4) 0.2189(4) 0.02863(13) 0.122 Uiso 1 calc R .
C91 C 1.3806(5) 0.0309(3) 0.0728(2) 0.094(3) Uani 1 d . .
H91A H 1.3513(5) -0.0043(3) 0.0903(2) 0.141 Uiso 1 calc R .
H91B H 1.4360(5) 0.0066(3) 0.0581(2) 0.141 Uiso 1 calc R .
H91C H 1.3221(5) 0.0487(3) 0.0572(2) 0.141 Uiso 1 calc R .
C15 C 1.4839(8) 0.1696(5) 0.2248(2) 0.097(3) Uani 1 d . .
C16 C 1.5874(5) 0.3024(5) 0.1886(2) 0.079(2) Uani 1 d . .
H123 H 1.1354(32) 0.3141(22) 0.1618(11) 0.030(10) Uiso 1 d . .
H133 H 1.2736(35) 0.3420(23) 0.2455(11) 0.037(11) Uiso 1 d . .
H122 H 1.1286(38) 0.3370(26) 0.2031(13) 0.051(13) Uiso 1 d . .
H143 H 1.3065(31) 0.4000(22) 0.1511(11) 0.029(10) Uiso 1 d . .
H12 H 1.1608(34) 0.1953(23) 0.1392(11) 0.037(11) Uiso 1 d . .
H11 H 1.1866(36) 0.1186(25) 0.1279(12) 0.045(12) Uiso 1 d . .
H42 H 1.2261(35) 0.3173(23) 0.1139(11) 0.039(11) Uiso 1 d . .
H41 H 1.3039(33) 0.3477(23) 0.0810(11) 0.033(11) Uiso 1 d . .
H21 H 1.1945(31) 0.1419(22) 0.0625(11) 0.031(10) Uiso 1 d . .
H132 H 1.3958(39) 0.3210(25) 0.2357(12) 0.045(12) Uiso 1 d . .
H121 H 1.1442(39) 0.2498(28) 0.1933(12) 0.052(14) Uiso 1 d . .
H53 H 1.2704(45) 0.2104(31) 0.0145(14) 0.068(16) Uiso 1 d . .
H131 H 1.2900(41) 0.2534(31) 0.2386(13) 0.063(15) Uiso 1 d . .
H52 H 1.2088(41) 0.2810(26) 0.0138(13) 0.051(13) Uiso 1 d . .
H51 H 1.3316(41) 0.2841(26) 0.0219(13) 0.052(13) Uiso 1 d . .
H142 H 1.2756(46) 0.4339(31) 0.1920(14) 0.077(17) Uiso 1 d . .
H141 H 1.3993(46) 0.4031(29) 0.1827(14) 0.068(16) Uiso 1 d . .
H103 H 1.3765(47) 0.0199(31) 0.1473(15) 0.055(19) Uiso 1 d . .
H161 H 1.5725(59) 0.3265(41) 0.2143(20) 0.118(25) Uiso 1 d . .
H162 H 1.6657(51) 0.2736(33) 0.1888(16) 0.084(18) Uiso 1 d . .
H711 H 1.5957(46) 0.2775(31) 0.0727(16) 0.074(18) Uiso 1 d . .
H102 H 1.3443(64) 0.0584(41) 0.1776(19) 0.114(26) Uiso 1 d . .
H712 H 1.5527(58) 0.3190(40) 0.1103(18) 0.105(23) Uiso 1 d . .
H101 H 1.4593(76) 0.0130(55) 0.1804(25) 0.173(37) Uiso 1 d . .
H713 H 1.6713(57) 0.2708(37) 0.1135(17) 0.104(22) Uiso 1 d . .
H163 H 1.5765(74) 0.3307(50) 0.1724(23) 0.132(41) Uiso 1 d . .
H151 H 1.4036(64) 0.1416(42) 0.2255(20) 0.116(30) Uiso 1 d . .
H152 H 1.5464(57) 0.1402(39) 0.2261(18) 0.102(22) Uiso 1 d . .
H153 H 1.4754(49) 0.1869(31) 0.2473(17) 0.073(17) Uiso 1 d . .

loop_
_atom_type_symbol
_atom_type_description
_atom_type_scat_dispersion_real
_atom_type_scat_dispersion_imag
_atom_type_scat_source
C C 0.0033 0.0016 'International Tables Vol C Tables 4.2.6.8 and 6.1.1.4'
H H 0.0000 0.0000 'International Tables Vol C Tables 4.2.6.8 and 6.1.1.4'
N N 0.0061 0.0033 'International Tables Vol C Tables 4.2.6.8 and 6.1.1.4'
F F 0.0171 0.0103 'International Tables Vol C Tables 4.2.6.8 and 6.1.1.4'
Al Al 0.0645 0.0514 'International Tables Vol C Tables 4.2.6.8 and 6.1.1.4'
Si Si 0.0817 0.0704 'International Tables Vol C Tables 4.2.6.8 and 6.1.1.4'
Ti Ti 0.2776 0.4457 'International Tables Vol C Tables 4.2.6.8 and 6.1.1.4'

loop_
_geom_angle_atom_site_label_1
_geom_angle_atom_site_label_2
_geom_angle_atom_site_label_3
_geom_angle
_geom_angle_site_symmetry_1
_geom_angle_site_symmetry_3
_geom_angle_publ_flag
N1 Ti1 C4 95.53(13) . . ?
N1 Ti1 C6 77.22(12) . . ?
C4 Ti1 C6 137.24(14) . . ?
N1 Ti1 C2 135.09(12) . . ?
C4 Ti1 C2 65.98(14) . . ?
C6 Ti1 C2 144.08(14) . . ?
N1 Ti1 C1 104.02(12) . . ?
C4 Ti1 C1 85.08(14) . . ?
C6 Ti1 C1 137.67(14) . . ?
C2 Ti1 C1 37.65(13) . . ?
N1 Ti1 C10 98.33(14) . . ?
C4 Ti1 C10 161.3(2) . . ?
C6 Ti1 C10 36.71(14) . . ?
C2 Ti1 C10 111.02(15) . . ?
C1 Ti1 C10 103.47(14) . . ?
N1 Ti1 C7 99.37(13) . . ?
C4 Ti1 C7 106.51(15) . . ?
C6 Ti1 C7 36.72(13) . . ?
C2 Ti1 C7 124.64(13) . . ?
C1 Ti1 C7 152.76(14) . . ?
C10 Ti1 C7 58.93(14) . . ?
N1 Ti1 C3 128.30(12) . . ?
C4 Ti1 C3 35.55(13) . . ?
C6 Ti1 C3 144.65(13) . . ?
C2 Ti1 C3 34.53(13) . . ?
C1 Ti1 C3 66.63(13) . . ?
C10 Ti1 C3 133.30(15) . . ?
C7 Ti1 C3 108.69(13) . . ?
N1 Ti1 C9 132.16(14) . . ?
C4 Ti1 C9 129.1(2) . . ?
C6 Ti1 C9 58.95(14) . . ?
C2 Ti1 C9 85.15(14) . . ?
C1 Ti1 C9 96.93(13) . . ?
C10 Ti1 C9 34.4(2) . . ?
C7 Ti1 C9 56.48(14) . . ?
C3 Ti1 C9 99.45(14) . . ?
N1 Ti1 C8 132.33(13) . . ?
C4 Ti1 C8 104.4(2) . . ?
C6 Ti1 C8 58.71(13) . . ?
C2 Ti1 C8 92.52(13) . . ?
C1 Ti1 C8 120.27(14) . . ?
C10 Ti1 C8 56.9(2) . . ?
C7 Ti1 C8 33.60(14) . . ?
C3 Ti1 C8 87.65(13) . . ?
C9 Ti1 C8 33.1(2) . . ?
N1 Ti1 Si1 36.76(8) . . ?
C4 Ti1 Si1 120.55(11) . . ?
C6 Ti1 Si1 40.46(10) . . ?
C2 Ti1 Si1 165.99(10) . . ?
C1 Ti1 Si1 128.40(10) . . ?
C10 Ti1 Si1 66.99(12) . . ?
C7 Ti1 Si1 67.16(10) . . ?
C3 Ti1 Si1 155.43(9) . . ?
C9 Ti1 Si1 97.63(11) . . ?
C8 Ti1 Si1 97.28(10) . . ?
C17 Al1 C23 104.26(14) . . ?
C17 Al1 C29 112.65(15) . . ?
C23 Al1 C29 114.06(15) . . ?
C17 Al1 C1 109.8(2) . . ?
C23 Al1 C1 111.03(15) . . ?
C29 Al1 C1 105.13(14) . . ?
N1 Si1 C15 115.8(3) . . ?
N1 Si1 C6 92.91(14) . . ?
C15 Si1 C6 113.6(3) . . ?
N1 Si1 C16 115.8(3) . . ?
C15 Si1 C16 105.9(5) . . ?
C6 Si1 C16 112.8(3) . . ?
N1 Si1 Ti1 42.15(9) . . ?
C15 Si1 Ti1 128.0(4) . . ?
C6 Si1 Ti1 50.77(11) . . ?
C16 Si1 Ti1 126.0(3) . . ?
C11 N1 Si1 120.5(2) . . ?
C11 N1 Ti1 137.9(2) . . ?
Si1 N1 Ti1 101.09(14) . . ?
F24 C24 C25 117.1(3) . . ?
F24 C24 C23 118.8(3) . . ?
C25 C24 C23 124.1(3) . . ?
F22 C22 C17 118.8(3) . . ?
F22 C22 C21 116.9(3) . . ?
C17 C22 C21 124.2(4) . . ?
C2 C1 Al1 110.1(2) . . ?
C2 C1 Ti1 69.8(2) . . ?
Al1 C1 Ti1 165.0(2) . . ?
C3 C2 C1 128.4(3) . . ?
C3 C2 Ti1 77.3(2) . . ?
C1 C2 Ti1 72.5(2) . . ?
C22 C17 C18 113.6(3) . . ?
C22 C17 Al1 117.3(3) . . ?
C18 C17 Al1 128.9(3) . . ?
C28 C23 C24 113.6(3) . . ?
C28 C23 Al1 125.7(3) . . ?
C24 C23 Al1 120.4(3) . . ?
C10 C6 C7 105.5(3) . . ?
C10 C6 Si1 122.7(3) . . ?
C7 C6 Si1 123.2(3) . . ?
C10 C6 Ti1 75.1(2) . . ?
C7 C6 Ti1 75.5(2) . . ?
Si1 C6 Ti1 88.76(14) . . ?
C2 C3 C4 121.6(3) . . ?
C2 C3 C5 118.7(4) . . ?
C4 C3 C5 119.1(4) . . ?
C2 C3 Ti1 68.2(2) . . ?
C4 C3 Ti1 65.8(2) . . ?
C5 C3 Ti1 136.0(3) . . ?
F25 C25 C24 121.2(4) . . ?
F25 C25 C26 119.8(3) . . ?
C24 C25 C26 119.0(3) . . ?
C8 C7 C6 109.4(4) . . ?
C8 C7 C71 125.0(4) . . ?
C6 C7 C71 125.7(4) . . ?
C8 C7 Ti1 78.5(2) . . ?
C6 C7 Ti1 67.8(2) . . ?
C71 C7 Ti1 121.5(3) . . ?
F30 C30 C29 120.8(3) . . ?
F30 C30 C31 116.0(4) . . ?
C29 C30 C31 123.3(4) . . ?
F26 C26 C27 120.4(4) . . ?
F26 C26 C25 119.8(4) . . ?
C27 C26 C25 119.8(3) . . ?
F31 C31 C32 121.0(4) . . ?
F31 C31 C30 119.8(4) . . ?
C32 C31 C30 119.2(4) . . ?
F33 C33 C32 120.2(4) . . ?
F33 C33 C34 120.9(4) . . ?
C32 C33 C34 118.9(4) . . ?
C3 C4 Ti1 78.6(2) . . ?
F19 C19 C18 121.5(4) . . ?
F19 C19 C20 119.7(4) . . ?
C18 C19 C20 118.8(4) . . ?
C34 C29 C30 114.9(3) . . ?
C34 C29 Al1 122.5(3) . . ?
C30 C29 Al1 122.7(3) . . ?
F28 C28 C27 116.0(3) . . ?
F28 C28 C23 119.7(3) . . ?
C27 C28 C23 124.3(3) . . ?
F32 C32 C31 120.0(4) . . ?
F32 C32 C33 119.8(4) . . ?
C31 C32 C33 120.2(4) . . ?
F20 C20 C21 120.5(4) . . ?
F20 C20 C19 119.6(4) . . ?
C21 C20 C19 119.9(4) . . ?
N1 C11 C12 111.8(3) . . ?
N1 C11 C14 108.3(3) . . ?
C12 C11 C14 110.4(4) . . ?
N1 C11 C13 111.3(3) . . ?
C12 C11 C13 106.8(4) . . ?
C14 C11 C13 108.2(4) . . ?
F34 C34 C29 119.9(3) . . ?
F34 C34 C33 116.6(3) . . ?
C29 C34 C33 123.5(4) . . ?
F18 C18 C19 116.7(3) . . ?
F18 C18 C17 118.8(3) . . ?
C19 C18 C17 124.5(4) . . ?
F27 C27 C26 119.3(3) . . ?
F27 C27 C28 121.5(4) . . ?
C26 C27 C28 119.1(4) . . ?
C9 C10 C6 108.5(4) . . ?
C9 C10 C101 126.8(5) . . ?
C6 C10 C101 124.7(5) . . ?
C9 C10 Ti1 78.2(2) . . ?
C6 C10 Ti1 68.2(2) . . ?
C101 C10 Ti1 120.3(3) . . ?
C7 C8 C9 108.5(4) . . ?
C7 C8 C81 125.3(5) . . ?
C9 C8 C81 125.5(5) . . ?
C7 C8 Ti1 67.8(2) . . ?
C9 C8 Ti1 73.1(2) . . ?
C81 C8 Ti1 132.2(3) . . ?
F21 C21 C20 120.2(4) . . ?
F21 C21 C22 120.9(4) . . ?
C20 C21 C22 118.8(4) . . ?
C8 C9 C10 108.2(4) . . ?
C8 C9 C91 125.8(5) . . ?
C10 C9 C91 125.7(5) . . ?
C8 C9 Ti1 73.8(2) . . ?
C10 C9 Ti1 67.5(2) . . ?
C91 C9 Ti1 128.9(3) . . ?

loop_
_geom_bond_atom_site_label_1
_geom_bond_atom_site_label_2
_geom_bond_distance
_geom_bond_site_symmetry_2
_geom_bond_publ_flag
Ti1 N1 1.964(3) . ?
Ti1 C4 2.223(4) . ?
Ti1 C6 2.226(3) . ?
Ti1 C2 2.274(4) . ?
Ti1 C1 2.310(3) . ?
Ti1 C10 2.316(4) . ?
Ti1 C7 2.327(3) . ?
Ti1 C3 2.389(3) . ?
Ti1 C9 2.454(4) . ?
Ti1 C8 2.463(4) . ?
Ti1 Si1 2.8723(14) . ?
Al1 C17 1.990(4) . ?
Al1 C23 2.009(4) . ?
Al1 C29 2.010(3) . ?
Al1 C1 2.043(3) . ?
Si1 N1 1.752(3) . ?
Si1 C15 1.858(6) . ?
Si1 C6 1.864(4) . ?
Si1 C16 1.874(7) . ?
N1 C11 1.512(4) . ?
F34 C34 1.351(4) . ?
F30 C30 1.353(4) . ?
F27 C27 1.348(4) . ?
F26 C26 1.356(4) . ?
F28 C28 1.359(4) . ?
F24 C24 1.356(4) . ?
F25 C25 1.354(4) . ?
F18 C18 1.368(4) . ?
F19 C19 1.342(5) . ?
F22 C22 1.351(4) . ?
F33 C33 1.350(5) . ?
F21 C21 1.345(4) . ?
F31 C31 1.347(5) . ?
F20 C20 1.341(4) . ?
F32 C32 1.348(5) . ?
C24 C25 1.372(5) . ?
C24 C23 1.390(5) . ?
C22 C17 1.378(5) . ?
C22 C21 1.385(6) . ?
C1 C2 1.480(5) . ?
C2 C3 1.388(5) . ?
C17 C18 1.389(5) . ?
C23 C28 1.379(5) . ?
C6 C10 1.433(5) . ?
C6 C7 1.437(5) . ?
C3 C4 1.417(5) . ?
C3 C5 1.501(5) . ?
C25 C26 1.372(6) . ?
C7 C8 1.391(6) . ?
C7 C71 1.500(6) . ?
C30 C29 1.380(5) . ?
C30 C31 1.396(5) . ?
C26 C27 1.362(6) . ?
C31 C32 1.354(6) . ?
C33 C32 1.372(6) . ?
C33 C34 1.390(5) . ?
C19 C18 1.371(5) . ?
C19 C20 1.373(6) . ?
C29 C34 1.377(5) . ?
C28 C27 1.378(5) . ?
C20 C21 1.371(6) . ?
C11 C12 1.525(6) . ?
C11 C14 1.527(6) . ?
C11 C13 1.532(6) . ?
C10 C9 1.416(6) . ?
C10 C101 1.511(7) . ?
C8 C9 1.401(7) . ?
C8 C81 1.515(6) . ?
C9 C91 1.519(6) . ?
